data_7125239
loop_
_publ_author_name
'Adows, Hadeel'
'Zhao, Yuming'

_publ_section_title
;
 Redox interactions of Au(iii) with carboxylated dithiafulvenes and
 tetrathiafulvalene analogues in polar organic media.
;
_journal_issue 89
_journal_name_full 'Chemical communications (Cambridge, England)'
_journal_page_first 13101
_journal_page_last 13104
_journal_paper_doi 10.1039/c6cc07769b
_journal_volume 52
_journal_year 2016
_chemical_formula_moiety 'C68 H102 O8 S8, 2(Au Cl4)'
_chemical_formula_sum 'C68 H102 Au2 Cl8 O8 S8'
_chemical_formula_weight 1981.50
_space_group_crystal_system triclinic
_space_group_IT_number 2
_space_group_name_Hall '-P 1'
_space_group_name_H-M_alt 'P -1'
_atom_sites_solution_hydrogens geom
_audit_creation_method SHELXL-2014/7
_audit_update_record
;
2016-09-11 deposited with the CCDC.
2016-10-11 downloaded from the CCDC.
;
_cell_angle_alpha 84.698(2)
_cell_angle_beta 80.375(2)
_cell_angle_gamma 70.592(2)
_cell_formula_units_Z 1
_cell_length_a 9.0620(10)
_cell_length_b 10.7865(12)
_cell_length_c 22.897(3)
_cell_measurement_reflns_used 7095
_cell_measurement_temperature 173(2)
_cell_measurement_theta_max 22.73
_cell_measurement_theta_min 2.23
_cell_volume 2079.6(4)
_computing_cell_refinement 'Bruker SAINT'
_computing_data_collection 'Bruker APEX2'
_computing_data_reduction 'Bruker SAINT'
_computing_molecular_graphics 'Bruker SHELXTL'
_computing_publication_material 'Bruker SHELXTL'
_computing_structure_refinement 'SHELXL-2014/7 (Sheldrick, 2014)'
_computing_structure_solution 'SHELXS-97 (Sheldrick 2008)'
_diffrn_ambient_temperature 173(2)
_diffrn_measured_fraction_theta_full 0.999
_diffrn_measured_fraction_theta_max 0.996
_diffrn_measurement_device_type 'Bruker APEX-II CCD'
_diffrn_measurement_method '\f and \w scans'
_diffrn_radiation_type MoK\a
_diffrn_radiation_wavelength 0.71073
_diffrn_reflns_av_R_equivalents 0.0471
_diffrn_reflns_av_unetI/netI 0.0482
_diffrn_reflns_Laue_measured_fraction_full 0.999
_diffrn_reflns_Laue_measured_fraction_max 0.996
_diffrn_reflns_limit_h_max 11
_diffrn_reflns_limit_h_min -11
_diffrn_reflns_limit_k_max 13
_diffrn_reflns_limit_k_min -13
_diffrn_reflns_limit_l_max 29
_diffrn_reflns_limit_l_min -29
_diffrn_reflns_number 38362
_diffrn_reflns_point_group_measured_fraction_full 0.999
_diffrn_reflns_point_group_measured_fraction_max 0.996
_diffrn_reflns_theta_full 26.000
_diffrn_reflns_theta_max 27.478
_diffrn_reflns_theta_min 2.589
_exptl_absorpt_coefficient_mu 4.029
_exptl_absorpt_correction_T_max 0.8837
_exptl_absorpt_correction_T_min 0.4794
_exptl_absorpt_correction_type numerical
_exptl_absorpt_process_details SADABS
_exptl_crystal_colour green
_exptl_crystal_density_diffrn 1.582
_exptl_crystal_description plate
_exptl_crystal_F_000 996
_exptl_crystal_size_max 0.292
_exptl_crystal_size_mid 0.195
_exptl_crystal_size_min 0.046
_refine_diff_density_max 1.636
_refine_diff_density_min -1.101
_refine_diff_density_rms 0.111
_refine_ls_extinction_method none
_refine_ls_goodness_of_fit_ref 1.039
_refine_ls_hydrogen_treatment constr
_refine_ls_matrix_type full
_refine_ls_number_parameters 432
_refine_ls_number_reflns 9476
_refine_ls_number_restraints 19
_refine_ls_restrained_S_all 1.044
_refine_ls_R_factor_all 0.0509
_refine_ls_R_factor_gt 0.0358
_refine_ls_shift/su_max 0.001
_refine_ls_shift/su_mean 0.000
_refine_ls_structure_factor_coef Fsqd
_refine_ls_weighting_details 'w=1/[\s^2^(Fo^2^)+(0.0396P)^2^+1.5875P] where P=(Fo^2^+2Fc^2^)/3'
_refine_ls_weighting_scheme calc
_refine_ls_wR_factor_gt 0.0777
_refine_ls_wR_factor_ref 0.0820
_reflns_Friedel_coverage 0.000
_reflns_number_gt 7778
_reflns_number_total 9476
_reflns_threshold_expression 'I > 2\s(I)'
_cod_data_source_file c6cc07769b2.cif
_cod_data_source_block ha23_0m_a
_cod_database_code 7125239
_shelx_shelxl_version_number 2014/7
_shelx_space_group_comment
; 
The symmetry employed for this shelxl refinement is uniquely defined 
by the following loop, which should always be used as a source of 
symmetry information in preference to the above space-group names. 
They are only intended as comments. 
;
_shelx_estimated_absorpt_t_min 0.386
_shelx_estimated_absorpt_t_max 0.836

loop_
_space_group_symop_operation_xyz
'x, y, z'
'-x, -y, -z'

loop_
_atom_site_label
_atom_site_type_symbol
_atom_site_fract_x
_atom_site_fract_y
_atom_site_fract_z
_atom_site_U_iso_or_equiv
_atom_site_adp_type
_atom_site_occupancy
_atom_site_site_symmetry_order
_atom_site_calc_flag
_atom_site_refinement_flags_posn
_atom_site_refinement_flags_adp
_atom_site_refinement_flags_occupancy
_atom_site_disorder_assembly
_atom_site_disorder_group
Au1 Au 0.96905(2) 0.30678(2) 0.33772(2) 0.02800(6) Uani 1 1 d . . . . .
Cl1 Cl 0.72596(14) 0.45173(13) 0.32583(6) 0.0533(3) Uani 1 1 d . . . . .
Cl2 Cl 1.02191(16) 0.26766(14) 0.23909(5) 0.0509(3) Uani 1 1 d . . . . .
Cl3 Cl 1.20994(13) 0.16067(11) 0.34924(6) 0.0431(3) Uani 1 1 d . . . . .
Cl4 Cl 0.91972(13) 0.34278(10) 0.43721(5) 0.0369(2) Uani 1 1 d . . . . .
S1 S 0.30366(12) 0.50177(9) 0.40650(4) 0.0256(2) Uani 1 1 d . . . . .
S2 S 0.42169(12) 0.71872(9) 0.38682(4) 0.0262(2) Uani 1 1 d . . . . .
S3 S 0.12667(12) 0.56734(11) 0.30355(5) 0.0329(2) Uani 1 1 d . . . . .
O1 O 0.4302(3) 1.0355(3) 0.62109(13) 0.0313(7) Uani 1 1 d . . . . .
O2 O 0.2759(3) 0.9079(3) 0.63853(13) 0.0315(7) Uani 1 1 d . . . . .
O3 O 0.9676(3) 0.7245(3) 0.42221(13) 0.0342(7) Uani 1 1 d . . . . .
O4 O 0.8820(3) 0.9212(3) 0.46361(13) 0.0289(6) Uani 1 1 d . . . . .
C0AA C 0.4093(4) 0.5847(3) 0.43085(17) 0.0218(8) Uani 1 1 d . . . . .
C2AA C 0.2567(4) 0.5996(4) 0.34439(17) 0.0245(8) Uani 1 1 d . . . . .
C3AA C 0.3163(5) 0.7018(4) 0.33372(17) 0.0258(8) Uani 1 1 d . . . . .
C4AA C 0.4865(4) 0.5579(3) 0.48359(17) 0.0231(8) Uani 1 1 d . . . . .
C5AA C 0.5378(4) 0.6669(3) 0.50024(17) 0.0211(8) Uani 1 1 d . . . . .
C6AA C 0.4434(4) 0.7510(3) 0.54456(17) 0.0223(8) Uani 1 1 d . . . . .
H6AA H 0.3475 0.7390 0.5638 0.027 Uiso 1 1 calc R U . . .
C7AA C 0.4897(4) 0.8523(3) 0.56045(17) 0.0212(8) Uani 1 1 d . . . . .
C8AA C 0.6284(4) 0.8712(3) 0.53050(17) 0.0221(8) Uani 1 1 d . . . . .
H8AA H 0.6586 0.9422 0.5402 0.027 Uiso 1 1 calc R U . . .
C9AA C 0.7221(4) 0.7876(3) 0.48687(17) 0.0219(8) Uani 1 1 d . . . . .
C1AA C 0.6778(4) 0.6844(3) 0.47158(17) 0.0221(8) Uani 1 1 d . . . . .
H1AA H 0.7428 0.6264 0.4418 0.027 Uiso 1 1 calc R U . . .
C11 C 0.3980(4) 0.9417(3) 0.60957(17) 0.0233(8) Uani 1 1 d . . . . .
C12 C 0.1811(5) 0.9933(4) 0.6856(2) 0.0382(11) Uani 1 1 d . . . . .
H12A H 0.1374 1.0828 0.6691 0.057 Uiso 1 1 calc R U . . .
H12B H 0.2472 0.9937 0.7153 0.057 Uiso 1 1 calc R U . . .
H12C H 0.0945 0.9611 0.7042 0.057 Uiso 1 1 calc R U . . .
C13 C 0.8711(5) 0.8044(4) 0.45415(18) 0.0262(8) Uani 1 1 d . . . . .
C14 C 1.0253(5) 0.9462(4) 0.4341(2) 0.0362(10) Uani 1 1 d . . . . .
H14A H 1.0444 0.9230 0.3925 0.054 Uiso 1 1 calc R U . . .
H14B H 1.1151 0.8928 0.4537 0.054 Uiso 1 1 calc R U . . .
H14C H 1.0126 1.0395 0.4362 0.054 Uiso 1 1 calc R U . . .
C15 C 0.2570(6) 0.5079(5) 0.2352(2) 0.0385(11) Uani 1 1 d . . . . .
H15A H 0.1948 0.4869 0.2081 0.046 Uiso 1 1 calc R U . . .
H15B H 0.2952 0.5796 0.2158 0.046 Uiso 1 1 calc R U . . .
C16 C 0.3981(6) 0.3883(5) 0.2431(2) 0.0399(11) Uani 1 1 d . . . . .
H16A H 0.3613 0.3190 0.2660 0.048 Uiso 1 1 calc R U . . .
H16B H 0.4673 0.4115 0.2663 0.048 Uiso 1 1 calc R U . . .
C17 C 0.4936(6) 0.3341(5) 0.1846(2) 0.0493(13) Uani 1 1 d . . . . .
H17A H 0.5337 0.4023 0.1623 0.059 Uiso 1 1 calc R U . . .
H17B H 0.4234 0.3140 0.1607 0.059 Uiso 1 1 calc R U . . .
C18 C 0.6325(6) 0.2104(5) 0.1925(2) 0.0476(12) Uani 1 1 d . . . . .
H18A H 0.7027 0.2319 0.2159 0.057 Uiso 1 1 calc R U . . .
H18B H 0.5916 0.1440 0.2160 0.057 Uiso 1 1 calc R U . . .
C19 C 0.7309(7) 0.1492(6) 0.1358(3) 0.0614(15) Uani 1 1 d . . . . .
H19A H 0.7680 0.2163 0.1111 0.074 Uiso 1 1 calc R U . . .
H19B H 0.6633 0.1219 0.1133 0.074 Uiso 1 1 calc R U . . .
C20 C 0.8744(6) 0.0296(5) 0.1465(2) 0.0504(13) Uani 1 1 d . . . . .
H20A H 0.9444 0.0580 0.1674 0.060 Uiso 1 1 calc R U . . .
H20B H 0.8375 -0.0354 0.1730 0.060 Uiso 1 1 calc R U . . .
C21 C 0.9693(7) -0.0364(5) 0.0907(2) 0.0552(14) Uani 1 1 d . . . . .
H21A H 1.0066 0.0285 0.0644 0.066 Uiso 1 1 calc R U . . .
H21B H 0.8993 -0.0647 0.0698 0.066 Uiso 1 1 calc R U . . .
C22 C 1.1111(6) -0.1551(5) 0.1017(2) 0.0498(13) Uani 1 1 d . . . . .
H22A H 1.0733 -0.2209 0.1272 0.060 Uiso 1 1 calc R U . . .
H22B H 1.1793 -0.1273 0.1237 0.060 Uiso 1 1 calc R U . . .
C23 C 1.2100(7) -0.2202(6) 0.0456(3) 0.0629(16) Uani 1 1 d . . . . .
H23A H 1.2486 -0.1547 0.0202 0.076 Uiso 1 1 calc R U . . .
H23B H 1.1418 -0.2477 0.0235 0.076 Uiso 1 1 calc R U . . .
C24 C 1.3512(8) -0.3395(7) 0.0570(3) 0.085(2) Uani 1 1 d . . . . .
H24A H 1.4094 -0.3763 0.0191 0.127 Uiso 1 1 calc R U . . .
H24B H 1.4211 -0.3129 0.0779 0.127 Uiso 1 1 calc R U . . .
H24C H 1.3142 -0.4060 0.0812 0.127 Uiso 1 1 calc R U . . .
S4 S 0.27241(14) 0.81434(11) 0.27466(5) 0.0356(2) Uani 1 1 d . . . . .
C25 C 0.4291(6) 0.8883(4) 0.2648(2) 0.0419(11) Uani 1 1 d . . . . .
H25A H 0.4053 0.9613 0.2346 0.050 Uiso 1 1 calc R U . . .
H25B H 0.4275 0.9269 0.3026 0.050 Uiso 1 1 calc R U . . .
C26 C 0.5919(6) 0.7974(5) 0.2464(2) 0.0513(13) Uani 1 1 d . . . . .
H26A H 0.6248 0.7378 0.2807 0.062 Uiso 1 1 calc R U . . .
H26B H 0.6638 0.8507 0.2374 0.062 Uiso 1 1 calc R U . . .
C28 C 0.7873(8) 0.6436(7) 0.1713(3) 0.0688(17) Uani 1 1 d . . . . .
H28A H 0.8347 0.7100 0.1517 0.083 Uiso 1 1 calc R U . . .
H28B H 0.8420 0.6056 0.2060 0.083 Uiso 1 1 calc R U . . .
C27 C 0.6176(7) 0.7136(6) 0.1938(3) 0.0628(16) Uani 1 1 d . . . . .
H27A H 0.5628 0.6474 0.2051 0.075 Uiso 1 1 calc R U . . .
H27B H 0.5680 0.7704 0.1612 0.075 Uiso 1 1 calc R U . . .
C29 C 0.8222(8) 0.5376(8) 0.1296(3) 0.078(2) Uani 1 1 d . . . . .
H29A H 0.7565 0.5718 0.0976 0.094 Uiso 1 1 calc R U . . .
H29B H 0.7890 0.4650 0.1510 0.094 Uiso 1 1 calc R U . . .
C30 C 0.9915(8) 0.4817(8) 0.1017(3) 0.085(2) Uani 1 1 d D . . . .
H30A H 1.0162 0.5493 0.0732 0.102 Uiso 0.318(13) 1 calc R U P A 1
H30B H 1.0584 0.4682 0.1333 0.102 Uiso 0.318(13) 1 calc R U P A 1
H30C H 1.0162 0.5493 0.0732 0.102 Uiso 0.103(9) 1 calc R U P A 2
H30D H 1.0584 0.4682 0.1333 0.102 Uiso 0.103(9) 1 calc R U P A 2
H30E H 1.0162 0.5493 0.0732 0.102 Uiso 0.578(13) 1 calc R U P A 3
H30F H 1.0584 0.4682 0.1333 0.102 Uiso 0.578(13) 1 calc R U P A 3
C31A C 1.0401(10) 0.3593(10) 0.0708(4) 0.128(4) Uani 0.318(13) 1 d D . P A 1
H31A H 0.9515 0.3683 0.0489 0.153 Uiso 0.318(13) 1 calc R U P A 1
H31B H 1.0350 0.2918 0.1028 0.153 Uiso 0.318(13) 1 calc R U P A 1
C32A C 1.183(2) 0.294(2) 0.0294(8) 0.104(4) Uiso 0.318(13) 1 d D . P A 1
H32A H 1.2166 0.3628 0.0048 0.125 Uiso 0.318(13) 1 calc R U P A 1
H32B H 1.1536 0.2420 0.0025 0.125 Uiso 0.318(13) 1 calc R U P A 1
C33A C 1.324(2) 0.203(3) 0.0562(16) 0.161(7) Uiso 0.318(13) 1 d D . P A 1
H33A H 1.3981 0.1484 0.0245 0.193 Uiso 0.318(13) 1 calc R U P A 1
H33B H 1.3795 0.2584 0.0697 0.193 Uiso 0.318(13) 1 calc R U P A 1
C34A C 1.291(4) 0.113(4) 0.1073(16) 0.163(8) Uiso 0.318(13) 1 d D . P A 1
H34A H 1.3909 0.0599 0.1210 0.244 Uiso 0.318(13) 1 calc R U P A 1
H34B H 1.2213 0.1661 0.1399 0.244 Uiso 0.318(13) 1 calc R U P A 1
H34C H 1.2400 0.0558 0.0945 0.244 Uiso 0.318(13) 1 calc R U P A 1
C31B C 1.0401(10) 0.3593(10) 0.0708(4) 0.128(4) Uani 0.103(9) 1 d D . P A 2
H31C H 0.9652 0.3674 0.0427 0.153 Uiso 0.103(9) 1 calc R U P A 2
H31D H 1.0319 0.2877 0.1002 0.153 Uiso 0.103(9) 1 calc R U P A 2
C32B C 1.207(3) 0.320(6) 0.037(3) 0.104(4) Uiso 0.103(9) 1 d D . P A 2
H32C H 1.2571 0.3861 0.0428 0.125 Uiso 0.103(9) 1 calc R U P A 2
H32D H 1.2703 0.2343 0.0532 0.125 Uiso 0.103(9) 1 calc R U P A 2
C33B C 1.213(10) 0.309(7) -0.029(2) 0.161(7) Uiso 0.103(9) 1 d D . P A 2
H33C H 1.1036 0.3389 -0.0389 0.193 Uiso 0.103(9) 1 calc R U P A 2
H33D H 1.2679 0.3687 -0.0515 0.193 Uiso 0.103(9) 1 calc R U P A 2
C34B C 1.297(14) 0.170(8) -0.050(3) 0.163(8) Uiso 0.103(9) 1 d D . P A 2
H34D H 1.2978 0.1683 -0.0928 0.244 Uiso 0.103(9) 1 calc R U P A 2
H34E H 1.4065 0.1409 -0.0416 0.244 Uiso 0.103(9) 1 calc R U P A 2
H34F H 1.2422 0.1111 -0.0290 0.244 Uiso 0.103(9) 1 calc R U P A 2
C31C C 1.0401(10) 0.3593(10) 0.0708(4) 0.128(4) Uani 0.578(13) 1 d D . P A 3
H31E H 0.9832 0.3723 0.0363 0.153 Uiso 0.578(13) 1 calc R U P A 3
H31F H 1.0127 0.2904 0.0977 0.153 Uiso 0.578(13) 1 calc R U P A 3
C32C C 1.2203(13) 0.3147(12) 0.0497(8) 0.104(4) Uiso 0.578(13) 1 d D . P A 3
H32E H 1.2439 0.3769 0.0179 0.125 Uiso 0.578(13) 1 calc R U P A 3
H32F H 1.2748 0.3189 0.0832 0.125 Uiso 0.578(13) 1 calc R U P A 3
C33C C 1.286(2) 0.1760(14) 0.0267(8) 0.161(7) Uiso 0.578(13) 1 d D . P A 3
H33E H 1.2014 0.1535 0.0123 0.193 Uiso 0.578(13) 1 calc R U P A 3
H33F H 1.3716 0.1717 -0.0069 0.193 Uiso 0.578(13) 1 calc R U P A 3
C34C C 1.349(3) 0.0789(17) 0.0752(10) 0.163(8) Uiso 0.578(13) 1 d D . P A 3
H34G H 1.3913 -0.0099 0.0599 0.244 Uiso 0.578(13) 1 calc R U P A 3
H34H H 1.4341 0.1007 0.0891 0.244 Uiso 0.578(13) 1 calc R U P A 3
H34I H 1.2641 0.0825 0.1082 0.244 Uiso 0.578(13) 1 calc R U P A 3

loop_
_atom_site_aniso_label
_atom_site_aniso_U_11
_atom_site_aniso_U_22
_atom_site_aniso_U_33
_atom_site_aniso_U_23
_atom_site_aniso_U_13
_atom_site_aniso_U_12
Au1 0.02290(9) 0.02750(8) 0.03349(10) -0.00448(6) -0.00194(6) -0.00817(6)
Cl1 0.0305(6) 0.0593(8) 0.0570(8) 0.0045(6) -0.0083(6) 0.0022(6)
Cl2 0.0534(8) 0.0685(8) 0.0347(7) -0.0098(6) -0.0028(6) -0.0246(7)
Cl3 0.0273(6) 0.0437(6) 0.0481(7) -0.0009(5) -0.0009(5) -0.0003(5)
Cl4 0.0351(6) 0.0381(5) 0.0351(6) -0.0076(5) -0.0007(5) -0.0091(5)
S1 0.0250(5) 0.0261(5) 0.0281(5) -0.0031(4) -0.0049(4) -0.0102(4)
S2 0.0297(5) 0.0252(5) 0.0263(5) -0.0039(4) -0.0048(4) -0.0111(4)
S3 0.0267(6) 0.0421(6) 0.0346(6) -0.0064(5) -0.0084(5) -0.0140(5)
O1 0.0363(17) 0.0254(14) 0.0333(17) -0.0123(12) 0.0016(13) -0.0116(12)
O2 0.0329(16) 0.0284(14) 0.0329(17) -0.0107(12) 0.0077(13) -0.0131(13)
O3 0.0287(16) 0.0345(15) 0.0377(18) -0.0132(13) 0.0097(13) -0.0117(13)
O4 0.0250(15) 0.0277(14) 0.0362(17) -0.0061(12) 0.0037(12) -0.0141(12)
C0AA 0.0191(19) 0.0222(17) 0.021(2) -0.0052(15) 0.0008(15) -0.0032(15)
C2AA 0.020(2) 0.0303(19) 0.021(2) -0.0081(16) 0.0004(16) -0.0050(16)
C3AA 0.026(2) 0.0280(19) 0.021(2) -0.0044(16) -0.0015(16) -0.0053(16)
C4AA 0.0197(19) 0.0227(17) 0.026(2) -0.0091(15) 0.0016(16) -0.0057(15)
C5AA 0.0200(19) 0.0195(17) 0.024(2) -0.0031(15) -0.0028(16) -0.0071(15)
C6AA 0.0203(19) 0.0216(17) 0.026(2) -0.0022(15) -0.0021(16) -0.0077(15)
C7AA 0.022(2) 0.0193(17) 0.021(2) -0.0014(14) -0.0046(16) -0.0045(15)
C8AA 0.025(2) 0.0177(17) 0.026(2) -0.0018(15) -0.0063(16) -0.0080(15)
C9AA 0.0210(19) 0.0204(17) 0.024(2) -0.0012(15) -0.0047(16) -0.0061(15)
C1AA 0.023(2) 0.0199(17) 0.021(2) -0.0043(15) -0.0008(16) -0.0046(15)
C11 0.022(2) 0.0221(18) 0.024(2) -0.0031(15) -0.0060(16) -0.0024(15)
C12 0.037(3) 0.038(2) 0.032(3) -0.013(2) 0.011(2) -0.007(2)
C13 0.026(2) 0.0273(19) 0.027(2) 0.0004(17) -0.0053(17) -0.0108(17)
C14 0.032(2) 0.046(3) 0.037(3) -0.010(2) 0.006(2) -0.025(2)
C15 0.043(3) 0.046(3) 0.029(2) -0.007(2) -0.009(2) -0.014(2)
C16 0.041(3) 0.045(3) 0.035(3) -0.006(2) -0.006(2) -0.015(2)
C17 0.052(3) 0.054(3) 0.041(3) -0.014(2) -0.003(2) -0.013(3)
C18 0.044(3) 0.049(3) 0.047(3) -0.014(2) -0.001(2) -0.011(2)
C19 0.066(4) 0.059(3) 0.048(3) -0.015(3) -0.001(3) -0.007(3)
C20 0.049(3) 0.056(3) 0.043(3) -0.009(2) 0.004(2) -0.016(3)
C21 0.059(4) 0.056(3) 0.045(3) -0.018(3) 0.000(3) -0.011(3)
C22 0.048(3) 0.053(3) 0.045(3) -0.014(2) 0.004(2) -0.015(3)
C23 0.059(4) 0.066(4) 0.058(4) -0.022(3) 0.000(3) -0.012(3)
C24 0.064(4) 0.075(4) 0.097(6) -0.025(4) 0.011(4) -0.003(4)
S4 0.0422(7) 0.0356(6) 0.0297(6) 0.0029(5) -0.0082(5) -0.0132(5)
C25 0.057(3) 0.035(2) 0.040(3) -0.004(2) -0.001(2) -0.027(2)
C26 0.059(3) 0.060(3) 0.047(3) -0.003(3) -0.003(3) -0.036(3)
C28 0.068(4) 0.085(4) 0.054(4) -0.012(3) 0.012(3) -0.033(4)
C27 0.057(4) 0.076(4) 0.060(4) -0.021(3) -0.005(3) -0.024(3)
C29 0.071(5) 0.106(5) 0.060(4) -0.023(4) 0.004(3) -0.034(4)
C30 0.081(5) 0.107(6) 0.065(5) -0.006(4) -0.003(4) -0.031(4)
C31A 0.132(9) 0.137(8) 0.093(7) -0.027(6) 0.044(6) -0.041(7)
C31B 0.132(9) 0.137(8) 0.093(7) -0.027(6) 0.044(6) -0.041(7)
C31C 0.132(9) 0.137(8) 0.093(7) -0.027(6) 0.044(6) -0.041(7)

loop_
_atom_type_symbol
_atom_type_description
_atom_type_scat_dispersion_real
_atom_type_scat_dispersion_imag
_atom_type_scat_source
C C 0.0033 0.0016 'International Tables Vol C Tables 4.2.6.8 and 6.1.1.4'
H H 0.0000 0.0000 'International Tables Vol C Tables 4.2.6.8 and 6.1.1.4'
O O 0.0106 0.0060 'International Tables Vol C Tables 4.2.6.8 and 6.1.1.4'
S S 0.1246 0.1234 'International Tables Vol C Tables 4.2.6.8 and 6.1.1.4'
Cl Cl 0.1484 0.1585 'International Tables Vol C Tables 4.2.6.8 and 6.1.1.4'
Au Au -2.0133 8.8022 'International Tables Vol C Tables 4.2.6.8 and 6.1.1.4'

loop_
_geom_angle_atom_site_label_1
_geom_angle_atom_site_label_2
_geom_angle_atom_site_label_3
_geom_angle
_geom_angle_site_symmetry_1
Cl3 Au1 Cl2 89.19(5) .
Cl3 Au1 Cl1 179.33(5) .
Cl2 Au1 Cl1 90.53(5) .
Cl3 Au1 Cl4 89.80(4) .
Cl2 Au1 Cl4 178.95(5) .
Cl1 Au1 Cl4 90.48(5) .
C0AA S1 C2AA 97.48(19) .
C0AA S2 C3AA 97.46(19) .
C2AA S3 C15 101.5(2) .
C11 O2 C12 115.2(3) .
C13 O4 C14 115.4(3) .
C4AA C0AA S1 128.8(3) .
C4AA C0AA S2 117.3(3) .
S1 C0AA S2 113.9(2) .
C3AA C2AA S1 116.2(3) .
C3AA C2AA S3 125.9(3) .
S1 C2AA S3 117.7(2) .
C2AA C3AA S2 114.9(3) .
C2AA C3AA S4 121.9(3) .
S2 C3AA S4 122.9(2) .
C4AA C4AA C0AA 123.7(4) 2_666
C4AA C4AA C5AA 120.9(4) 2_666
C0AA C4AA C5AA 115.3(3) .
C1AA C5AA C6AA 120.3(3) .
C1AA C5AA C4AA 120.3(3) .
C6AA C5AA C4AA 119.4(3) .
C7AA C6AA C5AA 120.0(3) .
C7AA C6AA H6AA 120.0 .
C5AA C6AA H6AA 120.0 .
C6AA C7AA C8AA 119.4(3) .
C6AA C7AA C11 122.6(3) .
C8AA C7AA C11 118.0(3) .
C9AA C8AA C7AA 120.6(3) .
C9AA C8AA H8AA 119.7 .
C7AA C8AA H8AA 119.7 .
C8AA C9AA C1AA 120.2(3) .
C8AA C9AA C13 122.1(3) .
C1AA C9AA C13 117.6(3) .
C5AA C1AA C9AA 119.5(3) .
C5AA C1AA H1AA 120.3 .
C9AA C1AA H1AA 120.3 .
O1 C11 O2 123.6(4) .
O1 C11 C7AA 123.4(4) .
O2 C11 C7AA 113.0(3) .
O2 C12 H12A 109.5 .
O2 C12 H12B 109.5 .
H12A C12 H12B 109.5 .
O2 C12 H12C 109.5 .
H12A C12 H12C 109.5 .
H12B C12 H12C 109.5 .
O3 C13 O4 124.2(4) .
O3 C13 C9AA 124.5(3) .
O4 C13 C9AA 111.3(3) .
O4 C14 H14A 109.5 .
O4 C14 H14B 109.5 .
H14A C14 H14B 109.5 .
O4 C14 H14C 109.5 .
H14A C14 H14C 109.5 .
H14B C14 H14C 109.5 .
C16 C15 S3 114.8(3) .
C16 C15 H15A 108.6 .
S3 C15 H15A 108.6 .
C16 C15 H15B 108.6 .
S3 C15 H15B 108.6 .
H15A C15 H15B 107.5 .
C15 C16 C17 112.9(4) .
C15 C16 H16A 109.0 .
C17 C16 H16A 109.0 .
C15 C16 H16B 109.0 .
C17 C16 H16B 109.0 .
H16A C16 H16B 107.8 .
C16 C17 C18 112.9(4) .
C16 C17 H17A 109.0 .
C18 C17 H17A 109.0 .
C16 C17 H17B 109.0 .
C18 C17 H17B 109.0 .
H17A C17 H17B 107.8 .
C19 C18 C17 115.7(5) .
C19 C18 H18A 108.4 .
C17 C18 H18A 108.4 .
C19 C18 H18B 108.4 .
C17 C18 H18B 108.4 .
H18A C18 H18B 107.4 .
C18 C19 C20 113.3(5) .
C18 C19 H19A 108.9 .
C20 C19 H19A 108.9 .
C18 C19 H19B 108.9 .
C20 C19 H19B 108.9 .
H19A C19 H19B 107.7 .
C21 C20 C19 114.0(5) .
C21 C20 H20A 108.8 .
C19 C20 H20A 108.8 .
C21 C20 H20B 108.8 .
C19 C20 H20B 108.8 .
H20A C20 H20B 107.7 .
C20 C21 C22 113.7(5) .
C20 C21 H21A 108.8 .
C22 C21 H21A 108.8 .
C20 C21 H21B 108.8 .
C22 C21 H21B 108.8 .
H21A C21 H21B 107.7 .
C21 C22 C23 114.1(5) .
C21 C22 H22A 108.7 .
C23 C22 H22A 108.7 .
C21 C22 H22B 108.7 .
C23 C22 H22B 108.7 .
H22A C22 H22B 107.6 .
C22 C23 C24 113.8(5) .
C22 C23 H23A 108.8 .
C24 C23 H23A 108.8 .
C22 C23 H23B 108.8 .
C24 C23 H23B 108.8 .
H23A C23 H23B 107.7 .
C23 C24 H24A 109.5 .
C23 C24 H24B 109.5 .
H24A C24 H24B 109.5 .
C23 C24 H24C 109.5 .
H24A C24 H24C 109.5 .
H24B C24 H24C 109.5 .
C3AA S4 C25 103.6(2) .
C26 C25 S4 115.5(3) .
C26 C25 H25A 108.4 .
S4 C25 H25A 108.4 .
C26 C25 H25B 108.4 .
S4 C25 H25B 108.4 .
H25A C25 H25B 107.5 .
C25 C26 C27 117.7(5) .
C25 C26 H26A 107.9 .
C27 C26 H26A 107.9 .
C25 C26 H26B 107.9 .
C27 C26 H26B 107.9 .
H26A C26 H26B 107.2 .
C29 C28 C27 117.7(5) .
C29 C28 H28A 107.9 .
C27 C28 H28A 107.9 .
C29 C28 H28B 107.9 .
C27 C28 H28B 107.9 .
H28A C28 H28B 107.2 .
C28 C27 C26 114.4(5) .
C28 C27 H27A 108.7 .
C26 C27 H27A 108.7 .
C28 C27 H27B 108.7 .
C26 C27 H27B 108.7 .
H27A C27 H27B 107.6 .
C28 C29 C30 116.3(6) .
C28 C29 H29A 108.2 .
C30 C29 H29A 108.2 .
C28 C29 H29B 108.2 .
C30 C29 H29B 108.2 .
H29A C29 H29B 107.4 .
C31C C30 C29 118.7(7) .
C31B C30 C29 118.7(7) .
C31A C30 C29 118.7(7) .
C31A C30 H30A 107.6 .
C29 C30 H30A 107.6 .
C31A C30 H30B 107.6 .
C29 C30 H30B 107.6 .
H30A C30 H30B 107.1 .
C31B C30 H30C 107.6 .
C29 C30 H30C 107.6 .
C31B C30 H30D 107.6 .
C29 C30 H30D 107.6 .
H30C C30 H30D 107.1 .
C31C C30 H30E 107.6 .
C29 C30 H30E 107.6 .
C31C C30 H30F 107.6 .
C29 C30 H30F 107.6 .
H30E C30 H30F 107.1 .
C30 C31A C32A 132.1(13) .
C30 C31A H31A 104.2 .
C32A C31A H31A 104.2 .
C30 C31A H31B 104.2 .
C32A C31A H31B 104.2 .
H31A C31A H31B 105.5 .
C31A C32A C33A 117.2(14) .
C31A C32A H32A 108.0 .
C33A C32A H32A 108.0 .
C31A C32A H32B 108.0 .
C33A C32A H32B 108.0 .
H32A C32A H32B 107.2 .
C34A C33A C32A 116.7(15) .
C34A C33A H33A 108.1 .
C32A C33A H33A 108.1 .
C34A C33A H33B 108.1 .
C32A C33A H33B 108.1 .
H33A C33A H33B 107.3 .
C33A C34A H34A 109.5 .
C33A C34A H34B 109.5 .
H34A C34A H34B 109.5 .
C33A C34A H34C 109.5 .
H34A C34A H34C 109.5 .
H34B C34A H34C 109.5 .
C30 C31B C32B 115.0(16) .
C30 C31B H31C 108.5 .
C32B C31B H31C 108.5 .
C30 C31B H31D 108.5 .
C32B C31B H31D 108.5 .
H31C C31B H31D 107.5 .
C33B C32B C31B 113.4(16) .
C33B C32B H32C 108.9 .
C31B C32B H32C 108.9 .
C33B C32B H32D 108.9 .
C31B C32B H32D 108.9 .
H32C C32B H32D 107.7 .
C34B C33B C32B 112.6(16) .
C34B C33B H33C 109.1 .
C32B C33B H33C 109.1 .
C34B C33B H33D 109.1 .
C32B C33B H33D 109.1 .
H33C C33B H33D 107.8 .
C33B C34B H34D 109.5 .
C33B C34B H34E 109.5 .
H34D C34B H34E 109.5 .
C33B C34B H34F 109.5 .
H34D C34B H34F 109.5 .
H34E C34B H34F 109.5 .
C30 C31C C32C 110.0(8) .
C30 C31C H31E 109.7 .
C32C C31C H31E 109.7 .
C30 C31C H31F 109.7 .
C32C C31C H31F 109.7 .
H31E C31C H31F 108.2 .
C33C C32C C31C 113.5(11) .
C33C C32C H32E 108.9 .
C31C C32C H32E 108.9 .
C33C C32C H32F 108.9 .
C31C C32C H32F 108.9 .
H32E C32C H32F 107.7 .
C34C C33C C32C 110.2(12) .
C34C C33C H33E 109.6 .
C32C C33C H33E 109.6 .
C34C C33C H33F 109.6 .
C32C C33C H33F 109.6 .
H33E C33C H33F 108.1 .
C33C C34C H34G 109.5 .
C33C C34C H34H 109.5 .
H34G C34C H34H 109.5 .
C33C C34C H34I 109.5 .
H34G C34C H34I 109.5 .
H34H C34C H34I 109.5 .

loop_
_geom_bond_atom_site_label_1
_geom_bond_atom_site_label_2
_geom_bond_distance
_geom_bond_site_symmetry_2
Au1 Cl3 2.2689(11) .
Au1 Cl2 2.2777(13) .
Au1 Cl1 2.2813(12) .
Au1 Cl4 2.2907(11) .
S1 C0AA 1.694(4) .
S1 C2AA 1.716(4) .
S2 C0AA 1.708(4) .
S2 C3AA 1.723(4) .
S3 C2AA 1.756(4) .
S3 C15 1.822(5) .
O1 C11 1.203(4) .
O2 C11 1.332(5) .
O2 C12 1.447(5) .
O3 C13 1.201(5) .
O4 C13 1.337(4) .
O4 C14 1.456(5) .
C0AA C4AA 1.454(5) .
C2AA C3AA 1.368(5) .
C3AA S4 1.737(4) .
C4AA C4AA 1.368(8) 2_666
C4AA C5AA 1.500(5) .
C5AA C1AA 1.390(5) .
C5AA C6AA 1.396(5) .
C6AA C7AA 1.390(5) .
C6AA H6AA 0.9500 .
C7AA C8AA 1.396(5) .
C7AA C11 1.497(5) .
C8AA C9AA 1.380(5) .
C8AA H8AA 0.9500 .
C9AA C1AA 1.393(5) .
C9AA C13 1.489(5) .
C1AA H1AA 0.9500 .
C12 H12A 0.9800 .
C12 H12B 0.9800 .
C12 H12C 0.9800 .
C14 H14A 0.9800 .
C14 H14B 0.9800 .
C14 H14C 0.9800 .
C15 C16 1.506(6) .
C15 H15A 0.9900 .
C15 H15B 0.9900 .
C16 C17 1.518(7) .
C16 H16A 0.9900 .
C16 H16B 0.9900 .
C17 C18 1.521(7) .
C17 H17A 0.9900 .
C17 H17B 0.9900 .
C18 C19 1.516(7) .
C18 H18A 0.9900 .
C18 H18B 0.9900 .
C19 C20 1.533(7) .
C19 H19A 0.9900 .
C19 H19B 0.9900 .
C20 C21 1.507(7) .
C20 H20A 0.9900 .
C20 H20B 0.9900 .
C21 C22 1.520(7) .
C21 H21A 0.9900 .
C21 H21B 0.9900 .
C22 C23 1.520(7) .
C22 H22A 0.9900 .
C22 H22B 0.9900 .
C23 C24 1.522(8) .
C23 H23A 0.9900 .
C23 H23B 0.9900 .
C24 H24A 0.9800 .
C24 H24B 0.9800 .
C24 H24C 0.9800 .
S4 C25 1.821(4) .
C25 C26 1.491(7) .
C25 H25A 0.9900 .
C25 H25B 0.9900 .
C26 C27 1.513(7) .
C26 H26A 0.9900 .
C26 H26B 0.9900 .
C28 C29 1.477(8) .
C28 C27 1.495(8) .
C28 H28A 0.9900 .
C28 H28B 0.9900 .
C27 H27A 0.9900 .
C27 H27B 0.9900 .
C29 C30 1.501(9) .
C29 H29A 0.9900 .
C29 H29B 0.9900 .
C30 C31C 1.456(11) .
C30 C31B 1.456(11) .
C30 C31A 1.456(11) .
C30 H30A 0.9900 .
C30 H30B 0.9900 .
C30 H30C 0.9900 .
C30 H30D 0.9900 .
C30 H30E 0.9900 .
C30 H30F 0.9900 .
C31A C32A 1.478(9) .
C31A H31A 0.9900 .
C31A H31B 0.9900 .
C32A C33A 1.511(10) .
C32A H32A 0.9900 .
C32A H32B 0.9900 .
C33A C34A 1.506(10) .
C33A H33A 0.9900 .
C33A H33B 0.9900 .
C34A H34A 0.9800 .
C34A H34B 0.9800 .
C34A H34C 0.9800 .
C31B C32B 1.525(10) .
C31B H31C 0.9900 .
C31B H31D 0.9900 .
C32B C33B 1.522(10) .
C32B H32C 0.9900 .
C32B H32D 0.9900 .
C33B C34B 1.520(10) .
C33B H33C 0.9900 .
C33B H33D 0.9900 .
C34B H34D 0.9800 .
C34B H34E 0.9800 .
C34B H34F 0.9800 .
C31C C32C 1.545(9) .
C31C H31E 0.9900 .
C31C H31F 0.9900 .
C32C C33C 1.523(9) .
C32C H32E 0.9900 .
C32C H32F 0.9900 .
C33C C34C 1.503(10) .
C33C H33E 0.9900 .
C33C H33F 0.9900 .
C34C H34G 0.9800 .
C34C H34H 0.9800 .
C34C H34I 0.9800 .

loop_
_geom_torsion_atom_site_label_1
_geom_torsion_atom_site_label_2
_geom_torsion_atom_site_label_3
_geom_torsion_atom_site_label_4
_geom_torsion
_geom_torsion_site_symmetry_1
_geom_torsion_site_symmetry_4
C2AA S1 C0AA C4AA 179.1(3) . .
C2AA S1 C0AA S2 0.2(2) . .
C3AA S2 C0AA C4AA 179.5(3) . .
C3AA S2 C0AA S1 -1.4(2) . .
C0AA S1 C2AA C3AA 1.6(3) . .
C0AA S1 C2AA S3 -174.0(2) . .
C15 S3 C2AA C3AA 72.7(4) . .
C15 S3 C2AA S1 -112.2(3) . .
S1 C2AA C3AA S2 -2.8(4) . .
S3 C2AA C3AA S2 172.4(2) . .
S1 C2AA C3AA S4 -177.0(2) . .
S3 C2AA C3AA S4 -1.8(5) . .
C0AA S2 C3AA C2AA 2.5(3) . .
C0AA S2 C3AA S4 176.6(3) . .
S1 C0AA C4AA C4AA 14.4(7) . 2_666
S2 C0AA C4AA C4AA -166.7(4) . 2_666
S1 C0AA C4AA C5AA -166.2(3) . .
S2 C0AA C4AA C5AA 12.7(4) . .
C4AA C4AA C5AA C1AA 98.8(6) 2_666 .
C0AA C4AA C5AA C1AA -80.7(4) . .
C4AA C4AA C5AA C6AA -81.5(6) 2_666 .
C0AA C4AA C5AA C6AA 99.1(4) . .
C1AA C5AA C6AA C7AA -0.4(6) . .
C4AA C5AA C6AA C7AA 179.9(3) . .
C5AA C6AA C7AA C8AA 1.9(6) . .
C5AA C6AA C7AA C11 -177.0(3) . .
C6AA C7AA C8AA C9AA -2.2(6) . .
C11 C7AA C8AA C9AA 176.7(3) . .
C7AA C8AA C9AA C1AA 1.0(6) . .
C7AA C8AA C9AA C13 -179.8(4) . .
C6AA C5AA C1AA C9AA -0.9(6) . .
C4AA C5AA C1AA C9AA 178.8(3) . .
C8AA C9AA C1AA C5AA 0.6(6) . .
C13 C9AA C1AA C5AA -178.7(3) . .
C12 O2 C11 O1 0.5(6) . .
C12 O2 C11 C7AA -178.6(3) . .
C6AA C7AA C11 O1 -174.5(4) . .
C8AA C7AA C11 O1 6.6(6) . .
C6AA C7AA C11 O2 4.5(5) . .
C8AA C7AA C11 O2 -174.4(3) . .
C14 O4 C13 O3 -2.5(6) . .
C14 O4 C13 C9AA 179.1(3) . .
C8AA C9AA C13 O3 168.8(4) . .
C1AA C9AA C13 O3 -11.9(6) . .
C8AA C9AA C13 O4 -12.8(5) . .
C1AA C9AA C13 O4 166.5(3) . .
C2AA S3 C15 C16 58.7(4) . .
S3 C15 C16 C17 174.0(3) . .
C15 C16 C17 C18 -177.9(4) . .
C16 C17 C18 C19 178.6(5) . .
C17 C18 C19 C20 176.7(5) . .
C18 C19 C20 C21 177.2(5) . .
C19 C20 C21 C22 -179.8(5) . .
C20 C21 C22 C23 -178.4(5) . .
C21 C22 C23 C24 -179.6(5) . .
C2AA C3AA S4 C25 -160.5(3) . .
S2 C3AA S4 C25 25.8(3) . .
C3AA S4 C25 C26 64.6(4) . .
S4 C25 C26 C27 50.4(6) . .
C29 C28 C27 C26 166.4(6) . .
C25 C26 C27 C28 169.5(5) . .
C27 C28 C29 C30 172.1(6) . .
C28 C29 C30 C31C 166.7(8) . .
C28 C29 C30 C31B 166.7(8) . .
C28 C29 C30 C31A 166.7(8) . .
C29 C30 C31A C32A 165.7(14) . .
C30 C31A C32A C33A 87(3) . .
C31A C32A C33A C34A 42(4) . .
C29 C30 C31B C32B 172(3) . .
C30 C31B C32B C33B -120(4) . .
C31B C32B C33B C34B -116(7) . .
C29 C30 C31C C32C -175.8(10) . .
C30 C31C C32C C33C 169.8(12) . .
C31C C32C C33C C34C -95(2) . .
